data_4115899
loop_
_publ_author_name
'Joseph B. Strong'
'Glenn P. A. Yap'
'Robert Ostrander'
'Louise M. Liable-Sands'
'Arnold L. Rheingold'
'Ren\'e Thouvenot'
'Pierre Gouzerh'
'Eric A. Maatta'

_publ_contact_author
;
     Dr. E. A. Maatta
     Department of Chemistry
     Kansas State University
     Manhattan, KS  66506
     USA
;
_publ_contact_author_email eam@ksu.edu
_publ_contact_author_fax '+913 532 6666'
_publ_contact_author_phone '+913 532 6665'
_publ_section_title
;
 A New Class of Functionalized Polyoxometalates: Synthetic, Structural,
 Spectroscopic, and Electrochemical Studies of Organoimido Derivatives of
 [Mo6O19]2-
;
_journal_name_full 'Journal of the American Chemical Society'
_journal_page_first 639
_journal_page_last 649
_journal_paper_doi 10.1021/ja9927974
_journal_volume 122
_journal_year 2000
_chemical_formula_sum 'C44 H89 Mo6 N3 O18'
_chemical_formula_weight 1523.82
_chemical_name_systematic
; 
 ? 
;
_space_group_IT_number 61
_symmetry_cell_setting orthorhombic
_symmetry_space_group_name_Hall '-P 2ac 2ab'
_symmetry_space_group_name_H-M 'P b c a'
_atom_sites_solution_hydrogens geom
_atom_sites_solution_primary direct
_atom_sites_solution_secondary difmap
_audit_creation_method SHELXL
_cell_angle_alpha 90.00
_cell_angle_beta 90.00
_cell_angle_gamma 90.00
_cell_formula_units_Z 8
_cell_length_a 18.432(7)
_cell_length_b 20.580(9)
_cell_length_c 31.379(12)
_cell_measurement_reflns_used 24
_cell_measurement_temperature 293(2)
_cell_measurement_theta_max 12.5
_cell_measurement_theta_min 7.5
_cell_volume 11903(8)
_computing_cell_refinement 'Siemens P4'
_computing_data_collection 'Siemens P4'
_computing_data_reduction XDISK
_computing_molecular_graphics XP
_computing_publication_material XCIF
_computing_structure_refinement 'SHELXL-93 (Sheldrick, 1993)'
_computing_structure_solution 'SHELXS-86 (Sheldrick, 1990)'
_diffrn_ambient_temperature 236(2)
_diffrn_measurement_device 'Siemens P4'
_diffrn_measurement_method Wyckoff
_diffrn_radiation_monochromator graphite
_diffrn_radiation_source 'fine-focus sealed tube'
_diffrn_radiation_type MoK\a
_diffrn_radiation_wavelength 0.71073
_diffrn_reflns_av_R_equivalents 0.0000
_diffrn_reflns_av_sigmaI/netI 0.0943
_diffrn_reflns_limit_h_max 21
_diffrn_reflns_limit_h_min 0
_diffrn_reflns_limit_k_max 24
_diffrn_reflns_limit_k_min 0
_diffrn_reflns_limit_l_max 37
_diffrn_reflns_limit_l_min 0
_diffrn_reflns_number 10467
_diffrn_reflns_theta_max 25.00
_diffrn_reflns_theta_min 2.21
_diffrn_standards_decay_% <1.0%
_diffrn_standards_interval_count 197
_diffrn_standards_number 3
_exptl_absorpt_coefficient_mu 1.291
_exptl_crystal_colour orange
_exptl_crystal_density_diffrn 1.701
_exptl_crystal_description block
_exptl_crystal_F_000 6160
_exptl_crystal_size_max 0.44
_exptl_crystal_size_mid 0.40
_exptl_crystal_size_min 0.26
_refine_diff_density_max 1.483
_refine_diff_density_min -1.244
_refine_diff_density_rms 0.214
_refine_ls_extinction_method none
_refine_ls_goodness_of_fit_all 1.386
_refine_ls_goodness_of_fit_obs 1.70
_refine_ls_hydrogen_treatment 'idealized contributions'
_refine_ls_matrix_type full
_refine_ls_number_parameters 640
_refine_ls_number_reflns 10467
_refine_ls_number_restraints 0
_refine_ls_restrained_S_all 1.685
_refine_ls_restrained_S_obs 1.70
_refine_ls_R_factor_all 0.1491
_refine_ls_R_factor_obs 0.0780
_refine_ls_shift/esd_max 0.032
_refine_ls_shift/esd_mean 0.004
_refine_ls_structure_factor_coef Fsqd
_refine_ls_weighting_details 'w=1/[\s^2^(Fo^2^)+(0.1000P)^2^+0.0000P] where P=(Fo^2^+2Fc^2^)/3'
_refine_ls_weighting_scheme calc
_refine_ls_wR_factor_all 0.1280
_refine_ls_wR_factor_obs 0.1056
_reflns_number_observed 5286
_reflns_number_total 10467
_reflns_observed_criterion >2sigma(I)
_cod_data_source_file ja9927974_4.cif
_cod_data_source_block maaf
_cod_depositor_comments
;
The following automatic conversions were performed:

'_refine_ls_weighting_scheme' value 'calc
w=1/[\s^2^(Fo^2^)+(0.1000P)^2^+0.0000P] where P=(Fo^2^+2Fc^2^)/3' was
changed to 'calc'. New tag '_refine_ls_weighting_details' was
created. The value of the new tag was set to
'w=1/[\s^2^(Fo^2^)+(0.1000P)^2^+0.0000P] where P=(Fo^2^+2Fc^2^)/3'.

Automatic conversion script
Id: cif_fix_values 3143 2015-03-26 13:38:13Z robertas 
;
_cod_database_code 4115899

loop_
_symmetry_equiv_pos_as_xyz
'x, y, z'
'-x+1/2, -y, z+1/2'
'-x, y+1/2, -z+1/2'
'x+1/2, -y+1/2, -z'
'-x, -y, -z'
'x-1/2, y, -z-1/2'
'x, -y-1/2, z-1/2'
'-x-1/2, y-1/2, z'

loop_
_atom_site_aniso_label
_atom_site_aniso_U_11
_atom_site_aniso_U_22
_atom_site_aniso_U_33
_atom_site_aniso_U_23
_atom_site_aniso_U_13
_atom_site_aniso_U_12
Mo1 0.0381(8) 0.0268(7) 0.0253(6) -0.0042(5) -0.0028(6) 0.0004(7)
Mo2 0.0268(7) 0.0377(8) 0.0352(8) -0.0036(6) -0.0043(6) 0.0017(7)
Mo3 0.0468(9) 0.0297(7) 0.0308(7) -0.0056(6) 0.0001(7) 0.0033(7)
Mo4 0.0262(7) 0.0476(9) 0.0319(8) 0.0011(7) 0.0018(6) 0.0012(7)
Mo5 0.0465(8) 0.0342(8) 0.0217(6) 0.0029(6) -0.0023(7) 0.0005(7)
Mo6 0.0394(8) 0.0300(7) 0.0252(6) 0.0051(5) -0.0001(6) -0.0005(7)
O1 0.039(6) 0.021(5) 0.015(4) -0.007(4) 0.001(4) 0.005(5)
O2 0.042(6) 0.028(6) 0.026(5) -0.009(5) 0.005(5) 0.008(5)
O3 0.033(7) 0.057(8) 0.057(8) -0.008(6) -0.013(5) -0.003(6)
O4 0.035(6) 0.024(6) 0.045(7) -0.003(5) -0.006(5) -0.002(5)
O5 0.061(8) 0.053(8) 0.049(7) -0.008(6) 0.000(7) 0.002(7)
O6 0.046(7) 0.041(7) 0.035(6) 0.001(5) 0.008(5) 0.014(6)
O7 0.030(6) 0.060(8) 0.037(6) 0.004(6) 0.005(5) 0.014(6)
O8 0.037(6) 0.041(7) 0.033(6) -0.001(5) -0.009(5) -0.007(5)
O9 0.050(7) 0.021(5) 0.030(5) -0.002(4) -0.005(5) -0.002(5)
O10 0.046(7) 0.034(6) 0.021(5) 0.001(5) -0.006(5) 0.000(5)
O11 0.034(6) 0.044(6) 0.026(5) -0.011(5) 0.001(5) 0.000(5)
O12 0.033(6) 0.070(8) 0.028(6) 0.003(6) 0.011(5) -0.005(6)
O13 0.073(8) 0.057(8) 0.027(6) 0.015(5) -0.008(6) -0.005(7)
O14 0.025(5) 0.026(5) 0.029(5) -0.015(4) 0.002(5) -0.001(5)
O15 0.024(6) 0.048(7) 0.034(6) -0.006(5) 0.006(4) 0.000(5)
O16 0.038(6) 0.017(5) 0.042(6) 0.004(4) -0.003(5) -0.004(5)
O17 0.039(6) 0.033(6) 0.032(6) 0.011(5) 0.001(5) 0.002(5)
O18 0.057(7) 0.049(7) 0.035(6) 0.012(5) -0.007(6) -0.011(6)
N1 0.038(7) 0.040(7) 0.024(6) -0.008(6) -0.003(6) 0.007(7)
C1 0.025(9) 0.052(11) 0.041(9) 0.004(8) 0.006(7) -0.011(8)
C11 0.097(22) 0.084(20) 0.209(35) 0.069(22) -0.064(22) -0.010(16)
C12 0.048(10) 0.027(9) 0.053(11) -0.006(8) -0.018(8) 0.005(8)
C13 0.056(12) 0.045(11) 0.056(11) 0.007(9) 0.003(9) 0.010(9)
C2 0.033(8) 0.019(7) 0.058(10) -0.007(7) 0.000(8) 0.005(8)
C3 0.034(10) 0.038(9) 0.048(10) -0.002(8) -0.003(8) -0.007(8)
C31 0.157(26) 0.067(16) 0.106(20) 0.016(15) -0.075(19) 0.029(17)
C32 0.072(14) 0.039(11) 0.058(12) 0.010(10) -0.022(10) -0.011(10)
C33 0.093(19) 0.111(22) 0.059(14) 0.002(14) 0.006(13) -0.033(16)
C4 0.029(10) 0.043(10) 0.066(12) -0.006(9) -0.017(9) 0.001(8)
C5 0.043(11) 0.073(14) 0.052(11) -0.017(10) 0.001(9) -0.011(11)
C6 0.052(12) 0.037(10) 0.038(9) -0.015(8) -0.002(8) -0.001(8)
N2 0.047(9) 0.056(10) 0.032(8) -0.009(7) -0.014(7) -0.002(7)
C211 0.069(14) 0.060(13) 0.042(10) 0.004(10) -0.011(10) -0.018(11)
C212 0.066(15) 0.121(22) 0.068(15) 0.004(16) -0.012(12) -0.032(15)
C213 0.146(26) 0.098(21) 0.082(18) 0.042(16) -0.050(18) 0.002(19)
C214 0.271(41) 0.039(13) 0.110(23) -0.024(15) -0.039(24) 0.005(19)
C221 0.053(12) 0.088(16) 0.041(11) -0.006(11) -0.004(9) -0.015(11)
C222 0.040(13) 0.127(21) 0.054(12) -0.007(13) -0.002(9) 0.021(12)
C223 0.058(15) 0.141(23) 0.045(12) 0.007(14) -0.011(10) 0.012(15)
C224 0.148(27) 0.137(26) 0.057(15) 0.004(16) -0.025(16) 0.057(21)
C231 0.053(12) 0.082(15) 0.047(12) 0.013(11) -0.009(9) 0.004(11)
C232 0.086(17) 0.087(18) 0.069(15) -0.015(13) -0.002(13) -0.028(14)
C233 0.234(42) 0.132(29) 0.071(19) 0.015(18) 0.006(22) -0.153(30)
C234 0.401(80) 0.149(36) 0.138(33) 0.106(28) -0.120(44) -0.104(45)
C241 0.032(10) 0.120(19) 0.042(10) -0.019(12) -0.008(8) 0.012(11)
C242 0.059(14) 0.189(28) 0.022(10) -0.018(13) 0.005(9) -0.005(16)
C243 0.059(15) 0.274(40) 0.042(13) 0.000(19) 0.011(11) 0.079(21)
C244 0.127(24) 0.140(26) 0.079(18) -0.045(18) 0.003(17) 0.053(20)
N3 0.041(7) 0.024(7) 0.031(7) 0.006(6) 0.009(6) 0.001(6)
C311 0.027(9) 0.043(10) 0.052(11) 0.006(8) 0.006(7) -0.005(7)
C312 0.045(10) 0.044(10) 0.045(10) 0.005(9) 0.005(8) -0.009(9)
C313 0.065(14) 0.066(14) 0.077(15) 0.027(12) -0.022(12) -0.024(11)
C314 0.059(15) 0.114(21) 0.085(17) -0.003(15) -0.030(12) 0.012(14)
C321 0.032(9) 0.038(10) 0.037(9) 0.004(8) 0.002(7) -0.004(7)
C322 0.047(11) 0.039(10) 0.042(10) 0.008(8) 0.005(8) -0.004(8)
C323 0.050(11) 0.053(12) 0.049(11) 0.025(9) -0.004(9) 0.006(9)
C324 0.057(14) 0.113(21) 0.078(16) -0.006(15) -0.021(12) 0.003(13)
C331 0.041(10) 0.021(8) 0.038(9) 0.009(7) 0.009(7) -0.009(7)
C332 0.043(11) 0.040(11) 0.070(13) 0.007(10) 0.005(9) 0.021(9)
C333 0.085(15) 0.034(11) 0.055(12) 0.007(9) -0.001(11) -0.003(10)
C334 0.068(14) 0.097(18) 0.060(13) 0.018(13) 0.000(11) 0.037(13)
C341 0.039(10) 0.035(9) 0.042(10) -0.007(8) 0.000(8) 0.019(8)
C342 0.072(14) 0.062(13) 0.036(10) 0.010(9) 0.019(9) 0.011(11)
C343 0.074(15) 0.048(12) 0.077(15) 0.014(11) 0.015(12) -0.004(11)
C344 0.108(19) 0.125(22) 0.032(10) 0.016(12) 0.035(11) 0.036(16)

loop_
_atom_site_label
_atom_site_type_symbol
_atom_site_fract_x
_atom_site_fract_y
_atom_site_fract_z
_atom_site_U_iso_or_equiv
_atom_site_thermal_displace_type
_atom_site_occupancy
_atom_site_calc_flag
_atom_site_refinement_flags
Mo1 Mo 0.90419(8) 0.26333(6) 0.42522(4) 0.0300(3) Uani 1 d .
Mo2 Mo 0.77999(7) 0.16995(7) 0.38504(4) 0.0332(4) Uani 1 d .
Mo3 Mo 0.90869(8) 0.07626(7) 0.34702(4) 0.0358(4) Uani 1 d .
Mo4 Mo 1.03259(7) 0.17234(8) 0.38845(4) 0.0353(4) Uani 1 d .
Mo5 Mo 0.90813(8) 0.23232(6) 0.32399(4) 0.0341(4) Uani 1 d .
Mo6 Mo 0.90428(8) 0.11059(6) 0.44940(4) 0.0315(3) Uani 1 d .
O1 O 0.9068(5) 0.1724(4) 0.3866(3) 0.025(2) Uani 1 d .
O2 O 0.8013(5) 0.2481(5) 0.4158(3) 0.032(2) Uani 1 d .
O3 O 0.6893(6) 0.1698(6) 0.3832(4) 0.049(3) Uani 1 d .
O4 O 0.8056(5) 0.0942(5) 0.3539(3) 0.035(3) Uani 1 d .
O5 O 0.9113(6) 0.0064(6) 0.3194(4) 0.054(3) Uani 1 d .
O6 O 1.0090(6) 0.0935(5) 0.3570(3) 0.041(3) Uani 1 d .
O7 O 1.1231(6) 0.1694(6) 0.3895(3) 0.042(3) Uani 1 d .
O8 O 1.0090(5) 0.2478(5) 0.4196(3) 0.037(3) Uani 1 d .
O9 O 0.9073(6) 0.2967(4) 0.3661(3) 0.033(2) Uani 1 d .
O10 O 0.8056(5) 0.2181(5) 0.3336(3) 0.034(3) Uani 1 d .
O11 O 0.9106(5) 0.1425(5) 0.3045(3) 0.035(2) Uani 1 d .
O12 O 1.0096(6) 0.2172(6) 0.3368(3) 0.044(3) Uani 1 d .
O13 O 0.9085(7) 0.2732(6) 0.2779(3) 0.052(3) Uani 1 d .
O14 O 0.9030(5) 0.1987(4) 0.4696(3) 0.027(2) Uani 1 d .
O15 O 0.8017(5) 0.1232(5) 0.4359(3) 0.036(3) Uani 1 d .
O16 O 0.9048(6) 0.0454(4) 0.4057(3) 0.032(2) Uani 1 d .
O17 O 1.0067(5) 0.1222(5) 0.4393(3) 0.035(3) Uani 1 d .
O18 O 0.9033(6) 0.0639(5) 0.4947(3) 0.047(3) Uani 1 d .
N1 N 0.9035(7) 0.3368(6) 0.4533(4) 0.034(3) Uani 1 d .
C1 C 0.9214(8) 0.3948(9) 0.5191(5) 0.039(4) Uani 1 d .
C11 C 0.8647(14) 0.3081(12) 0.5624(10) 0.130(13) Uani 1 d .
H11A H 0.8717(14) 0.2691(12) 0.5786(10) 0.080 Uiso 1 d R
H11B H 0.8412(14) 0.3401(12) 0.5799(10) 0.080 Uiso 1 d R
H11C H 0.8349(14) 0.2989(12) 0.5380(10) 0.080 Uiso 1 d R
C12 C 0.9346(9) 0.3309(8) 0.5426(6) 0.043(4) Uani 1 d .
H12A H 0.9527(9) 0.2999(8) 0.5223(6) 0.080 Uiso 1 d R
C13 C 0.9957(10) 0.3362(9) 0.5734(6) 0.052(5) Uani 1 d .
H13A H 1.0387(10) 0.3528(9) 0.5601(6) 0.080 Uiso 1 d R
H13B H 0.9798(10) 0.3660(9) 0.5951(6) 0.080 Uiso 1 d R
H13C H 1.0059(10) 0.2948(9) 0.5861(6) 0.080 Uiso 1 d R
C2 C 0.9069(8) 0.3926(7) 0.4757(5) 0.037(4) Uani 1 d .
C3 C 0.8937(8) 0.4538(8) 0.4524(5) 0.040(4) Uani 1 d .
C31 C 0.8396(15) 0.5132(11) 0.3889(8) 0.110(10) Uani 1 d .
H31A H 0.8319(15) 0.5109(11) 0.3587(8) 0.080 Uiso 1 d R
H31B H 0.7935(15) 0.5152(11) 0.4032(8) 0.080 Uiso 1 d R
H31C H 0.8673(15) 0.5514(11) 0.3955(8) 0.080 Uiso 1 d R
C32 C 0.8820(11) 0.4507(9) 0.4047(6) 0.057(5) Uani 1 d .
H32A H 0.8546(11) 0.4124(9) 0.3980(6) 0.080 Uiso 1 d R
C33 C 0.9563(12) 0.4433(12) 0.3818(6) 0.087(8) Uani 1 d .
H33A H 0.9814(12) 0.4052(12) 0.3914(6) 0.080 Uiso 1 d R
H33B H 0.9504(12) 0.4413(12) 0.3514(6) 0.080 Uiso 1 d R
H33C H 0.9839(12) 0.4812(12) 0.3891(6) 0.080 Uiso 1 d R
C4 C 0.8950(8) 0.5097(8) 0.4754(6) 0.046(4) Uani 1 d .
H4A H 0.8791(8) 0.5488(8) 0.4616(6) 0.080 Uiso 1 d R
C5 C 0.9124(9) 0.5117(10) 0.5191(6) 0.056(5) Uani 1 d .
H5A H 0.9192(9) 0.5522(10) 0.5339(6) 0.080 Uiso 1 d R
C6 C 0.9224(9) 0.4536(8) 0.5393(5) 0.042(4) Uani 1 d .
H6A H 0.9307(9) 0.4535(8) 0.5695(5) 0.080 Uiso 1 d R
N2 N 0.6836(7) 0.1435(7) 0.2348(4) 0.045(4) Uani 1 d .
C211 C 0.6360(11) 0.0894(9) 0.2159(6) 0.057(5) Uani 1 d .
H21A H 0.6547(11) 0.0797(9) 0.1881(6) 0.080 Uiso 1 d R
H21B H 0.5886(11) 0.1077(9) 0.2120(6) 0.080 Uiso 1 d R
C212 C 0.6240(12) 0.0307(12) 0.2391(7) 0.085(8) Uani 1 d .
H21C H 0.6062(12) 0.0390(12) 0.2673(7) 0.080 Uiso 1 d R
H21D H 0.6703(12) 0.0097(12) 0.2416(7) 0.080 Uiso 1 d R
C213 C 0.5770(15) -0.0143(13) 0.2199(8) 0.108(10) Uani 1 d .
H21E H 0.5970(15) -0.0266(13) 0.1928(8) 0.080 Uiso 1 d R
H21F H 0.5320(15) 0.0079(13) 0.2149(8) 0.080 Uiso 1 d R
C214 C 0.5648(18) -0.0795(10) 0.2418(9) 0.140(13) Uani 1 d .
H21G H 0.5316(18) -0.1079(10) 0.2273(9) 0.080 Uiso 1 d R
H21H H 0.6099(18) -0.1018(10) 0.2465(9) 0.080 Uiso 1 d R
H21I H 0.5444(18) -0.0670(10) 0.2688(9) 0.080 Uiso 1 d R
C221 C 0.6511(10) 0.1645(10) 0.2771(6) 0.061(6) Uani 1 d .
H22A H 0.6816(10) 0.1970(10) 0.2897(6) 0.080 Uiso 1 d R
H22B H 0.6505(10) 0.1276(10) 0.2958(6) 0.080 Uiso 1 d R
C222 C 0.5795(10) 0.1922(12) 0.2741(6) 0.074(7) Uani 1 d .
H22C H 0.5488(10) 0.1602(12) 0.2612(6) 0.080 Uiso 1 d R
H22D H 0.5799(10) 0.2299(12) 0.2560(6) 0.080 Uiso 1 d R
C223 C 0.5471(11) 0.2081(13) 0.3167(6) 0.081(7) Uani 1 d .
H22E H 0.5787(11) 0.2395(13) 0.3297(6) 0.080 Uiso 1 d R
H22F H 0.5465(11) 0.1702(13) 0.3345(6) 0.080 Uiso 1 d R
C224 C 0.4736(15) 0.2331(13) 0.3160(7) 0.114(10) Uani 1 d .
H22G H 0.4571(15) 0.2438(13) 0.3442(7) 0.080 Uiso 1 d R
H22H H 0.4741(15) 0.2716(13) 0.2987(7) 0.080 Uiso 1 d R
H22I H 0.4416(15) 0.2016(13) 0.3036(7) 0.080 Uiso 1 d R
C231 C 0.6903(10) 0.1965(10) 0.2040(6) 0.061(6) Uani 1 d .
H23A H 0.6421(10) 0.2112(10) 0.1978(6) 0.080 Uiso 1 d R
H23B H 0.7112(10) 0.1801(10) 0.1781(6) 0.080 Uiso 1 d R
C232 C 0.7343(12) 0.2545(11) 0.2192(7) 0.081(7) Uani 1 d .
H23C H 0.7842(12) 0.2421(11) 0.2225(7) 0.080 Uiso 1 d R
H23D H 0.7164(12) 0.2698(11) 0.2461(7) 0.080 Uiso 1 d R
C233 C 0.7356(19) 0.3073(14) 0.1839(9) 0.146(17) Uani 1 d .
H23E H 0.7401(19) 0.2870(14) 0.1564(9) 0.080 Uiso 1 d R
H23F H 0.7751(19) 0.3374(14) 0.1867(9) 0.080 Uiso 1 d R
C234 C 0.6634(24) 0.3346(17) 0.1740(11) 0.229(30) Uani 1 d .
H23G H 0.6632(24) 0.3661(17) 0.1514(11) 0.080 Uiso 1 d R
H23H H 0.6234(24) 0.3052(17) 0.1702(11) 0.080 Uiso 1 d R
H23I H 0.6588(24) 0.3563(17) 0.2009(11) 0.080 Uiso 1 d R
C241 C 0.7586(9) 0.1118(11) 0.2452(5) 0.065(6) Uani 1 d .
H24A H 0.7527(9) 0.0785(11) 0.2664(5) 0.080 Uiso 1 d R
H24B H 0.7872(9) 0.1459(11) 0.2576(5) 0.080 Uiso 1 d R
C242 C 0.8012(11) 0.0895(14) 0.2060(5) 0.090(9) Uani 1 d .
H24C H 0.8149(11) 0.1238(14) 0.1869(5) 0.080 Uiso 1 d R
H24D H 0.7704(11) 0.0599(14) 0.1908(5) 0.080 Uiso 1 d R
C243 C 0.8673(12) 0.0549(16) 0.2167(7) 0.125(13) Uani 1 d .
H24E H 0.8540(12) 0.0163(16) 0.2320(7) 0.080 Uiso 1 d R
H24F H 0.8952(12) 0.0822(16) 0.2353(7) 0.080 Uiso 1 d R
C244 C 0.9106(14) 0.0332(14) 0.1802(7) 0.115(10) Uani 1 d .
H24G H 0.9538(14) 0.0106(14) 0.1887(7) 0.080 Uiso 1 d R
H24H H 0.8822(14) 0.0058(14) 0.1619(7) 0.080 Uiso 1 d R
H24I H 0.9236(14) 0.0722(14) 0.1652(7) 0.080 Uiso 1 d R
N3 N 0.6288(7) 0.3624(6) 0.4551(4) 0.032(3) Uani 1 d .
C311 C 0.6844(8) 0.4032(8) 0.4762(5) 0.041(4) Uani 1 d .
H31A H 0.6888(8) 0.4430(8) 0.4605(5) 0.080 Uiso 1 d R
H31B H 0.7306(8) 0.3818(8) 0.4753(5) 0.080 Uiso 1 d R
C312 C 0.6664(9) 0.4215(8) 0.5227(5) 0.045(4) Uani 1 d .
H31C H 0.6647(9) 0.3826(8) 0.5395(5) 0.080 Uiso 1 d R
H31D H 0.6202(9) 0.4429(8) 0.5246(5) 0.080 Uiso 1 d R
C313 C 0.7264(11) 0.4644(10) 0.5402(6) 0.069(6) Uani 1 d .
H31E H 0.7208(11) 0.5059(10) 0.5265(6) 0.080 Uiso 1 d R
H31F H 0.7721(11) 0.4468(10) 0.5312(6) 0.080 Uiso 1 d R
C314 C 0.7247(11) 0.4734(12) 0.5876(7) 0.086(8) Uani 1 d .
H31G H 0.7642(11) 0.5021(12) 0.5941(7) 0.080 Uiso 1 d R
H31H H 0.6800(11) 0.4924(12) 0.5971(7) 0.080 Uiso 1 d R
H31I H 0.7320(11) 0.4326(12) 0.6018(7) 0.080 Uiso 1 d R
C321 C 0.5625(8) 0.4007(8) 0.4473(5) 0.036(4) Uani 1 d .
H32A H 0.5747(8) 0.4372(8) 0.4297(5) 0.080 Uiso 1 d R
H32B H 0.5467(8) 0.4172(8) 0.4744(5) 0.080 Uiso 1 d R
C322 C 0.5001(9) 0.3659(8) 0.4254(5) 0.043(4) Uani 1 d .
H32C H 0.4746(9) 0.3411(8) 0.4466(5) 0.080 Uiso 1 d R
H32D H 0.5185(9) 0.3364(8) 0.4044(5) 0.080 Uiso 1 d R
C323 C 0.4466(9) 0.4134(9) 0.4043(6) 0.051(5) Uani 1 d .
H32E H 0.4726(9) 0.4360(9) 0.3824(6) 0.080 Uiso 1 d R
H32F H 0.4325(9) 0.4448(9) 0.4254(6) 0.080 Uiso 1 d R
C324 C 0.3797(11) 0.3793(12) 0.3853(7) 0.082(7) Uani 1 d .
H32G H 0.3507(11) 0.4132(12) 0.3730(7) 0.080 Uiso 1 d R
H32H H 0.3929(11) 0.3487(12) 0.3636(7) 0.080 Uiso 1 d R
H32I H 0.3524(11) 0.3576(12) 0.4071(7) 0.080 Uiso 1 d R
C331 C 0.6096(8) 0.2995(7) 0.4808(5) 0.033(4) Uani 1 d .
H33A H 0.5782(8) 0.2714(7) 0.4648(5) 0.080 Uiso 1 d R
H33B H 0.5837(8) 0.3134(7) 0.5058(5) 0.080 Uiso 1 d R
C332 C 0.6751(9) 0.2628(8) 0.4951(6) 0.051(5) Uani 1 d .
H33C H 0.7057(9) 0.2900(8) 0.5124(6) 0.080 Uiso 1 d R
H33D H 0.7022(9) 0.2500(8) 0.4704(6) 0.080 Uiso 1 d R
C333 C 0.6533(11) 0.2019(8) 0.5202(6) 0.058(5) Uani 1 d .
H33E H 0.6235(11) 0.1749(8) 0.5024(6) 0.080 Uiso 1 d R
H33F H 0.6245(11) 0.2153(8) 0.5441(6) 0.080 Uiso 1 d R
C334 C 0.7142(11) 0.1631(10) 0.5364(6) 0.075(7) Uani 1 d .
H33G H 0.6963(11) 0.1262(10) 0.5520(6) 0.080 Uiso 1 d R
H33H H 0.7427(11) 0.1485(10) 0.5127(6) 0.080 Uiso 1 d R
H33I H 0.7437(11) 0.1893(10) 0.5549(6) 0.080 Uiso 1 d R
C341 C 0.6612(9) 0.3372(7) 0.4132(5) 0.039(4) Uani 1 d .
H34A H 0.6328(9) 0.3021(7) 0.4018(5) 0.080 Uiso 1 d R
H34B H 0.7084(9) 0.3201(7) 0.4197(5) 0.080 Uiso 1 d R
C342 C 0.6735(11) 0.3896(9) 0.3784(5) 0.057(5) Uani 1 d .
H34C H 0.7022(11) 0.4254(9) 0.3885(5) 0.080 Uiso 1 d R
H34D H 0.6270(11) 0.4059(9) 0.3697(5) 0.080 Uiso 1 d R
C343 C 0.7131(11) 0.3580(9) 0.3403(6) 0.066(6) Uani 1 d .
H34E H 0.6834(11) 0.3235(9) 0.3295(6) 0.080 Uiso 1 d R
H34F H 0.7586(11) 0.3400(9) 0.3495(6) 0.080 Uiso 1 d R
C344 C 0.7269(13) 0.4045(11) 0.3046(6) 0.088(8) Uani 1 d .
H34G H 0.7508(13) 0.3850(11) 0.2806(6) 0.080 Uiso 1 d R
H34H H 0.6811(13) 0.4221(11) 0.2957(6) 0.080 Uiso 1 d R
H34I H 0.7567(13) 0.4387(11) 0.3158(6) 0.080 Uiso 1 d R

loop_
_atom_type_symbol
_atom_type_description
_atom_type_scat_dispersion_real
_atom_type_scat_dispersion_imag
_atom_type_scat_source
C C 0.0033 0.0016 'International Tables Vol C Tables 4.2.6.8 and 6.1.1.4'
H H 0.0000 0.0000 'International Tables Vol C Tables 4.2.6.8 and 6.1.1.4'
N N 0.0061 0.0033 'International Tables Vol C Tables 4.2.6.8 and 6.1.1.4'
O O 0.0106 0.0060 'International Tables Vol C Tables 4.2.6.8 and 6.1.1.4'
Mo Mo -1.6832 0.6857 'International Tables Vol C Tables 4.2.6.8 and 6.1.1.4'

loop_
_geom_angle_atom_site_label_1
_geom_angle_atom_site_label_2
_geom_angle_atom_site_label_3
_geom_angle
N1 Mo1 O14 103.5(5)
N1 Mo1 O2 102.1(5)
O14 Mo1 O2 89.3(4)
N1 Mo1 O8 101.1(5)
O14 Mo1 O8 87.9(4)
O2 Mo1 O8 156.7(4)
N1 Mo1 O9 99.9(5)
O14 Mo1 O9 156.6(4)
O2 Mo1 O9 86.7(4)
O8 Mo1 O9 86.7(4)
N1 Mo1 O1 177.2(5)
O14 Mo1 O1 79.2(3)
O2 Mo1 O1 78.7(4)
O8 Mo1 O1 78.1(4)
O9 Mo1 O1 77.4(3)
O3 Mo2 O4 103.3(5)
O3 Mo2 O15 103.7(5)
O4 Mo2 O15 88.0(4)
O3 Mo2 O2 102.9(5)
O4 Mo2 O2 153.8(4)
O15 Mo2 O2 87.6(4)
O3 Mo2 O10 102.4(5)
O4 Mo2 O10 86.0(4)
O15 Mo2 O10 153.9(4)
O2 Mo2 O10 86.6(4)
O3 Mo2 O1 178.7(5)
O4 Mo2 O1 77.3(4)
O15 Mo2 O1 77.5(4)
O2 Mo2 O1 76.5(4)
O10 Mo2 O1 76.4(4)
O5 Mo3 O11 104.5(5)
O5 Mo3 O6 102.5(5)
O11 Mo3 O6 88.0(4)
O5 Mo3 O16 102.1(5)
O11 Mo3 O16 153.5(4)
O6 Mo3 O16 86.6(4)
O5 Mo3 O4 104.3(5)
O11 Mo3 O4 87.7(4)
O6 Mo3 O4 153.1(4)
O16 Mo3 O4 85.5(4)
O5 Mo3 O1 178.7(5)
O11 Mo3 O1 76.6(3)
O6 Mo3 O1 76.7(4)
O16 Mo3 O1 76.9(3)
O4 Mo3 O1 76.5(4)
O7 Mo4 O8 104.5(5)
O7 Mo4 O12 104.7(5)
O8 Mo4 O12 89.4(5)
O7 Mo4 O6 101.7(5)
O8 Mo4 O6 153.7(4)
O12 Mo4 O6 85.7(5)
O7 Mo4 O17 102.0(5)
O8 Mo4 O17 87.5(4)
O12 Mo4 O17 153.0(4)
O6 Mo4 O17 85.3(4)
O7 Mo4 O1 177.9(5)
O8 Mo4 O1 77.4(4)
O12 Mo4 O1 76.0(4)
O6 Mo4 O1 76.4(4)
O17 Mo4 O1 77.1(4)
O13 Mo5 O9 104.7(5)
O13 Mo5 O12 104.8(5)
O9 Mo5 O12 88.6(5)
O13 Mo5 O10 102.4(5)
O9 Mo5 O10 89.4(4)
O12 Mo5 O10 152.4(4)
O13 Mo5 O11 101.8(5)
O9 Mo5 O11 153.4(4)
O12 Mo5 O11 83.7(5)
O10 Mo5 O11 85.9(4)
O13 Mo5 O1 178.0(5)
O9 Mo5 O1 77.2(4)
O12 Mo5 O1 75.5(4)
O10 Mo5 O1 77.2(4)
O11 Mo5 O1 76.2(3)
O18 Mo6 O16 101.6(5)
O18 Mo6 O14 104.7(5)
O16 Mo6 O14 153.7(4)
O18 Mo6 O17 102.4(5)
O16 Mo6 O17 87.9(4)
O14 Mo6 O17 87.1(4)
O18 Mo6 O15 104.1(5)
O16 Mo6 O15 86.8(4)
O14 Mo6 O15 86.2(4)
O17 Mo6 O15 153.4(4)
O18 Mo6 O1 178.7(5)
O16 Mo6 O1 77.3(3)
O14 Mo6 O1 76.4(3)
O17 Mo6 O1 77.0(4)
O15 Mo6 O1 76.4(4)
Mo1 O1 Mo4 90.5(3)
Mo1 O1 Mo5 90.8(3)
Mo4 O1 Mo5 90.6(3)
Mo1 O1 Mo3 179.2(5)
Mo4 O1 Mo3 89.9(3)
Mo5 O1 Mo3 89.9(3)
Mo1 O1 Mo2 90.5(3)
Mo4 O1 Mo2 178.7(4)
Mo5 O1 Mo2 90.2(3)
Mo3 O1 Mo2 89.1(3)
Mo1 O1 Mo6 89.9(3)
Mo4 O1 Mo6 90.0(3)
Mo5 O1 Mo6 179.1(5)
Mo3 O1 Mo6 89.3(3)
Mo2 O1 Mo6 89.2(3)
Mo2 O2 Mo1 114.3(5)
Mo2 O4 Mo3 117.0(5)
Mo3 O6 Mo4 117.0(5)
Mo4 O8 Mo1 114.1(5)
Mo5 O9 Mo1 114.6(5)
Mo5 O10 Mo2 116.2(5)
Mo3 O11 Mo5 117.2(5)
Mo4 O12 Mo5 117.8(5)
Mo6 O14 Mo1 114.4(4)
Mo2 O15 Mo6 116.9(5)
Mo6 O16 Mo3 116.5(4)
Mo6 O17 Mo4 115.9(5)
C2 N1 Mo1 176.7(11)
C2 C1 C6 119.2(16)
C2 C1 C12 118.4(15)
C6 C1 C12 122.4(15)
C11 C12 C13 113.6(17)
C11 C12 C1 109.3(15)
C13 C12 C1 111.9(14)
N1 C2 C1 123.3(15)
N1 C2 C3 117.5(14)
C1 C2 C3 119.2(14)
C4 C3 C2 117.2(15)
C4 C3 C32 124.3(16)
C2 C3 C32 118.5(15)
C3 C32 C33 109.7(15)
C3 C32 C31 110.3(17)
C33 C32 C31 111.7(19)
C3 C4 C5 123.1(18)
C6 C5 C4 117.1(17)
C5 C6 C1 124.0(16)
C231 N2 C221 113.4(15)
C231 N2 C211 109.6(13)
C221 N2 C211 108.5(14)
C231 N2 C241 112.0(14)
C221 N2 C241 106.5(12)
C211 N2 C241 106.5(14)
C212 C211 N2 120.4(16)
C211 C212 C213 115.8(19)
C212 C213 C214 118.6(21)
C222 C221 N2 114.6(15)
C221 C222 C223 113.1(17)
C224 C223 C222 115.9(18)
N2 C231 C232 115.1(15)
C231 C232 C233 109.5(17)
C234 C233 C232 113.7(25)
C242 C241 N2 114.3(14)
C243 C242 C241 113.2(16)
C242 C243 C244 115.2(19)
C321 N3 C311 110.2(12)
C321 N3 C341 111.2(11)
C311 N3 C341 107.8(12)
C321 N3 C331 109.9(11)
C311 N3 C331 113.2(11)
C341 N3 C331 104.5(11)
N3 C311 C312 114.4(12)
C313 C312 C311 109.2(14)
C314 C313 C312 114.6(17)
N3 C321 C322 116.8(13)
C321 C322 C323 112.4(14)
C324 C323 C322 113.0(16)
C332 C331 N3 113.0(12)
C331 C332 C333 110.8(14)
C334 C333 C332 115.0(17)
N3 C341 C342 115.1(12)
C343 C342 C341 108.7(14)
C344 C343 C342 113.0(16)

loop_
_geom_bond_atom_site_label_1
_geom_bond_atom_site_label_2
_geom_bond_distance
Mo1 N1 1.750(12)
Mo1 O14 1.926(9)
Mo1 O2 1.945(10)
Mo1 O8 1.965(10)
Mo1 O9 1.980(9)
Mo1 O1 2.229(8)
Mo2 O3 1.672(11)
Mo2 O4 1.901(10)
Mo2 O15 1.905(10)
Mo2 O2 1.916(9)
Mo2 O10 1.953(10)
Mo2 O1 2.339(10)
Mo3 O5 1.679(11)
Mo3 O11 1.908(10)
Mo3 O6 1.909(11)
Mo3 O16 1.950(10)
Mo3 O4 1.947(10)
Mo3 O1 2.337(8)
Mo4 O7 1.671(11)
Mo4 O8 1.886(11)
Mo4 O12 1.914(11)
Mo4 O6 1.948(11)
Mo4 O17 1.961(10)
Mo4 O1 2.319(10)
Mo5 O13 1.673(10)
Mo5 O9 1.871(9)
Mo5 O12 1.938(11)
Mo5 O10 1.936(10)
Mo5 O11 1.948(10)
Mo5 O1 2.321(9)
Mo6 O18 1.717(10)
Mo6 O16 1.919(9)
Mo6 O14 1.921(9)
Mo6 O17 1.929(10)
Mo6 O15 1.955(10)
Mo6 O1 2.345(9)
N1 C2 1.35(2)
C1 C2 1.39(2)
C1 C6 1.37(2)
C1 C12 1.53(2)
C11 C12 1.51(3)
C12 C13 1.49(2)
C2 C3 1.48(2)
C3 C4 1.36(2)
C3 C32 1.51(2)
C31 C32 1.58(3)
C32 C33 1.56(3)
C4 C5 1.41(2)
C5 C6 1.37(2)
N2 C231 1.46(2)
N2 C221 1.52(2)
N2 C211 1.54(2)
N2 C241 1.56(2)
C211 C212 1.43(3)
C212 C213 1.40(3)
C213 C214 1.53(3)
C221 C222 1.44(2)
C222 C223 1.50(3)
C223 C224 1.45(3)
C231 C232 1.52(3)
C232 C233 1.55(3)
C233 C234 1.48(5)
C241 C242 1.53(2)
C242 C243 1.45(3)
C243 C244 1.46(3)
N3 C321 1.47(2)
N3 C311 1.48(2)
N3 C341 1.54(2)
N3 C331 1.57(2)
C311 C312 1.54(2)
C312 C313 1.52(2)
C313 C314 1.50(3)
C321 C322 1.52(2)
C322 C323 1.54(2)
C323 C324 1.54(3)
C331 C332 1.49(2)
C332 C333 1.53(2)
C333 C334 1.47(2)
C341 C342 1.55(2)
C342 C343 1.54(2)
C343 C344 1.50(2)
